data_1557167
loop_
_publ_author_name
'Polamo, Mika'
'Leskela, Markku'

_publ_section_title
;
 Syntheses and Crystal Structures of Bis[2-(benzylamido)pyridine]trichloro
 Complexes of Niobium(V) and Tantalum(V)
;
_journal_name_full 'Acta Chemica Scandinavica'
_journal_page_first 449
_journal_page_last 454
_journal_paper_doi 10.3891/acta.chem.scand.51-0449
_journal_volume 51
_journal_year 1997
_chemical_formula_sum 'C24 H22 Cl3 N4 Nb'
_chemical_formula_weight 565.71
_chemical_name_common '[Nb(BzNPy)2Cl3]'
_space_group_IT_number 14
_space_group_name_Hall '-P 2ybc'
_space_group_name_H-M_alt 'P 1 21/c 1'
_symmetry_cell_setting monoclinic
_symmetry_Int_Tables_number 14
_symmetry_space_group_name_Hall '-P 2ybc'
_symmetry_space_group_name_H-M 'P 1 21/c 1'
_cell_angle_alpha 90.
_cell_angle_beta 109.47(4)
_cell_angle_gamma 90.
_cell_formula_units_Z 8
_cell_length_a 18.292(8)
_cell_length_b 19.904(15)
_cell_length_c 17.646(10)
_cell_volume 6057(6)
_diffrn_ambient_temperature 193
_diffrn_radiation_probe x-ray
_diffrn_radiation_type MoK\a
_diffrn_radiation_wavelength 0.71069
_exptl_absorpt_coefficient_mu 0.689
_exptl_crystal_density_diffrn 1.443
_exptl_crystal_F_000 2688
_refine_ls_goodness_of_fit_ref 1.022
_refine_ls_number_parameters 633
_refine_ls_number_reflns 7423
_refine_ls_R_factor_all 0.1078
_refine_ls_R_factor_gt 0.0887
_refine_ls_wR_factor_gt 0.2283
_refine_ls_wR_factor_ref 0.2448
_cod_data_source_file Acta-Chem-Scand-1997-51-449-1.cif
_cod_data_source_block 1
_cod_depositor_comments
;
Toluene solvate, C7H8 92.14 g mol-1, excluded
;
_cod_original_cell_volume 6057(7)
_cod_original_sg_symbol_H-M 'P 21/c'
_cod_database_code 1557167

loop_
_space_group_symop_id
_space_group_symop_operation_xyz
1 x,y,z
2 -x,1/2+y,1/2-z
3 -x,-y,-z
4 x,1/2-y,1/2+z

loop_
_atom_site_label
_atom_site_type_symbol
_atom_site_thermal_displace_type
_atom_site_fract_x
_atom_site_fract_y
_atom_site_fract_z
_atom_site_occupancy
_atom_site_U_iso_or_equiv
_atom_site_calc_flag
_atom_site_refinement_flags
_atom_site_disorder_assembly
_atom_site_disorder_group
Nb1A Nb Uiso 0.38320(10) 0.15240(10) 0.63240(10) 1.000 0.0310(10) . . . .
Nb1B Nb Uiso 0.89140(10) 0.33500(10) 1.12200(10) 1.000 0.0310(10) . . . .
Cl1A Cl Uiso 0.29770(10) 0.21870(10) 0.52810(10) 1.000 0.0450(10) . . . .
Cl2A Cl Uiso 0.27500(10) 0.07430(10) 0.61050(10) 1.000 0.0470(10) . . . .
Cl3A Cl Uiso 0.46200(10) 0.07800(10) 0.73330(10) 1.000 0.0470(10) . . . .
Cl1B Cl Uiso 0.80470(10) 0.26800(10) 1.01820(10) 1.000 0.0430(10) . . . .
Cl2B Cl Uiso 0.78350(10) 0.41320(10) 1.10310(10) 1.000 0.0430(10) . . . .
Cl3B Cl Uiso 0.97140(10) 0.40900(10) 1.22260(10) 1.000 0.0480(10) . . . .
N1A N Uiso 0.3931(4) 0.0880(3) 0.5315(4) 1.000 0.038(2) . . . .
N7A N Uiso 0.4765(3) 0.1653(3) 0.5937(4) 1.000 0.0360(10) . . . .
N15A N Uiso 0.33391 0.1825(4) 0.7280(4) 1.000 0.037(2) . . . .
N21A N Uiso 0.4184(4) 0.2416(3) 0.6938(4) 1.000 0.0350(10) . . . .
C112A) C Uiso 0.5732(7) 0.3651(5) 0.4733(7) 1.000 0.064(3) . . . .
C2A C Uiso 0.4589(4) 0.1199(4) 0.5327(4) 1.000 0.034(2) . . . .
C3A C Uiso 0.4926(5) 0.1040(4) 0.4748(5) 1.000 0.043(2) . . . .
C4A C Uiso 0.4585(5) 0.0548(5) 0.4207(5) 1.000 0.051(2) . . . .
C5A C Uiso 0.3899(5) 0.0230(4) 0.4196(5) 1.000 0.045(2) . . . .
C6A C Uiso 0.3594(5) 0.0408(4) 0.4772(5) 1.000 0.044(2) . . . .
C8A C Uiso 0.5520(4) 0.1981(4) 0.6183(5) 1.000 0.041(2) . . . .
C9A C Uiso 0.5589(5) 0.2562(4) 0.5654(5) 1.000 0.040(2) . . . .
C10A C Uiso 0.4975(5) 0.2757(4) 0.4978(5) 1.000 0.045(2) . . . .
C11A C Uiso 0.5050(6) 0.3304(5) 0.4525(6) 1.000 0.056(2) . . . .
C13A C Uiso 0.6340(6) 0.3464(5) 0.5399(8) 1.000 0.069(3) . . . .
C14A C Uiso 0.6282(5) 0.2922(5) 0.5861(6) 1.000 0.054(2) . . . .
C16A C Uiso 0.3720(4) 0.2415(4) 0.7394(4) 1.000 0.037(2) . . . .
C17A C Uiso 0.3590(5) 0.2899(5) 0.7923(5) 1.000 0.046(2) . . . .
C18A C Uiso 0.3074(6) 0.2747(6) 0.8297(6) 1.000 0.062(3) . . . .
C19A C Uiso 0.2694(6) 0.2133(5) 0.8181(6) 1.000 0.059(3) . . . .
C20A C Uiso 0.2825(5) 0.1679(5) 0.7654(5) 1.000 0.047(2) . . . .
C22A C Uiso 0.4535(4) 0.3056(4) 0.6833(4) 1.000 0.036(2) . . . .
C23A C Uiso 0.5217(4) 0.3229(4) 0.7560(5) 1.000 0.034(2) . . . .
C24A C Uiso 0.5591(4) 0.2778(4) 0.8151(4) 1.000 0.038(2) . . . .
C25A C Uiso 0.6205(4) 0.2957(5) 0.8813(5) 1.000 0.043(2) . . . .
C26A C Uiso 0.6477(5) 0.3614(5) 0.8898(5) 1.000 0.045(2) . . . .
C27A C Uiso 0.6116(5) 0.4073(5) 0.8316(6) 1.000 0.052(2) . . . .
C28A C Uiso 0.5498(5) 0.3893(4) 0.7660(5) 1.000 0.046(2) . . . .
N1B N Uiso 0.8436(4) 0.3019(3) 1.2184(4) 1.000 0.0360(10) . . . .
N7B N Uiso 0.9271(3) 0.2450(3) 1.1802(4) 1.000 0.038(2) . . . .
N15B N Uiso 0.9003(4) 0.4001(4) 1.0207(4) 1.000 0.041(2) . . . .
N21B N Uiso 0.9848(3) 0.3233(3) 1.0825(4) 1.000 0.0360(10) . . . .
C117B) C Uiso 1.0063(5) 0.3915(4) 0.9719(5) 1.000 0.044(2) . . . .
C2B C Uiso 0.8808(4) 0.2437(4) 1.2260(4) 1.000 0.037(2) . . . .
C3B C Uiso 0.8672(5) 0.1924(5) 1.2753(5) 1.000 0.047(2) . . . .
C4B C Uiso 0.8145(6) 0.2063(5) 1.3138(6) 1.000 0.056(2) . . . .
C5B C Uiso 0.7780(5) 0.2669(5) 1.3048(6) 1.000 0.055(2) . . . .
C6B C Uiso 0.7935(5) 0.3151(5) 1.2558(5) 1.000 0.049(2) . . . .
C8B C Uiso 0.9604(4) 0.1819(4) 1.1658(5) 1.000 0.037(2) . . . .
C9B C Uiso 1.0285(4) 0.1597(4) 1.2363(5) 1.000 0.036(2) . . . .
C10B C Uiso 1.0564(5) 0.0936(5) 1.2400(6) 1.000 0.051(2) . . . .
C11B C Uiso 1.1183(6) 0.0717(5) 1.3056(7) 1.000 0.064(3) . . . .
C12B C Uiso 1.1534(5) 0.1152(6) 1.3665(7) 1.000 0.063(3) . . . .
C13B C Uiso 1.1263(5) 0.1802(5) 1.3654(6) 1.000 0.051(2) . . . .
C14B C Uiso 1.0645(4) 0.2023(4) 1.3001(5) 1.000 0.038(2) . . . .
C16B C Uiso 0.9676(4) 0.3713(4) 1.0238(4) 1.000 0.037(2) . . . .
C18B C Uiso 0.9726(6) 0.4427(5) 0.9172(5) 1.000 0.050(2) . . . .
C19B C Uiso 0.9029(5) 0.4719(5) 0.9160(5) 1.000 0.051(2) . . . .
C20B C Uiso 0.8684(5) 0.4486(4) 0.9685(5) 1.000 0.046(2) . . . .
C22B C Uiso 1.0596(4) 0.2907(4) 1.1072(5) 1.000 0.041(2) . . . .
C23B C Uiso 1.0676(5) 0.2384(4) 1.0469(5) 1.000 0.040(2) . . . .
C24B C Uiso 1.0073(5) 0.2196(5) 0.9800(5) 1.000 0.049(2) . . . .
C25B C Uiso 1.0161(6) 0.1732(5) 0.9263(6) 1.000 0.054(2) . . . .
C26B C Uiso 1.0889(7) 0.1431(5) 0.9394(7) 1.000 0.065(3) . . . .
C27B C Uiso 1.1479(7) 0.1611(6) 1.0071(8) 1.000 0.076(3) . . . .
C28B C Uiso 1.1391(5) 0.2075(5) 1.0619(7) 1.000 0.059(3) . . . .
C1C C Uiso 0.6786(6) -0.0355(6) 1.0564(7) 1.000 0.066(3) . . . .
C2C C Uiso 0.7548(7) -0.0216(6) 1.0747(8) 1.000 0.080(3) . . . .
C3C C Uiso 0.7940(9) 0.0062(8) 1.1531(9) 1.000 0.100(4) . . . .
C4C C Uiso 0.7523(8) 0.0222(7) 1.2035(9) 1.000 0.094(4) . . . .
C5C C Uiso 0.6772(8) 0.0085(7) 1.1770(9) 1.000 0.098(4) . . . .
C6C C Uiso 0.6412(7) -0.0199(6) 1.1084(7) 1.000 0.076(3) . . . .
C7C C Uiso 0.6350(9) -0.0664(8) 0.9797(9) 1.000 0.113(5) . . . .
C1D C Uiso 0.8138(9) 0.0432(8) 0.9116(9) 1.000 0.096(4) . . . .
C2D C Uiso 0.7492(9) 0.0853(9) 0.9021(10) 1.000 0.111(5) . . . .
C3D C Uiso 0.6828(9) 0.0714(8) 0.8455(9) 1.000 0.105(5) . . . .
C4D C Uiso 0.6699(10) 0.0250(9) 0.7952(10) 1.000 0.113(5) . . . .
C5D C Uiso 0.7311(10) -0.0207(9) 0.8012(10) 1.000 0.118(5) . . . .
C6D C Uiso 0.8025(9) -0.0011(8) 0.8566(9) 1.000 0.095(4) . . . .
C7D C Uiso 0.8876(14) 0.0513(12) 0.9689(14) 1.000 0.199(10) . . . .

loop_
_atom_type_symbol
_atom_type_description
_atom_type_scat_dispersion_real
_atom_type_scat_dispersion_imag
_atom_type_scat_source
C C 0.0033 0.0016 ' International Tables Vol C Tables 4.2.6.8 and 6.1.1.4'
Cl Cl 0.1484 0.1585 ' International Tables Vol C Tables 4.2.6.8 and 6.1.1.4'
N N 0.0061 0.0033 ' International Tables Vol C Tables 4.2.6.8 and 6.1.1.4'
Nb Nb -2.0727 0.6215 ' International Tables Vol C Tables 4.2.6.8 and 6.1.1.4'

loop_
_geom_angle_atom_site_label_1
_geom_angle_atom_site_label_2
_geom_angle_atom_site_label_3
_geom_angle
_geom_angle_site_symmetry_1
_geom_angle_site_symmetry_2
_geom_angle_site_symmetry_3
_geom_angle_publ_flag
Cl1A Nb1A Cl2A 86.65(10) . . . yes
Cl1A Nb1A Cl3A 175.23(11) . . . yes
Cl1A Nb1A N1A 84.80(19) . . . yes
Cl1A Nb1A N7A 94.5(2) . . . yes
Cl1A Nb1A N15A 96.22(19) . . . yes
Cl1A Nb1A N21A 86.5(2) . . . yes
Cl2A Nb1A Cl3A 88.81(10) . . . yes
Cl2A Nb1A N1A 77.7(2) . . . yes
Cl2A Nb1A N7A 138.2(2) . . . yes
Cl2A Nb1A N15A 77.38(18) . . . yes
Cl2A Nb1A N21A 136.3(2) . . . yes
Cl3A Nb1A N1A 92.80(19) . . . yes
Cl3A Nb1A N7A 87.9(2) . . . yes
Cl3A Nb1A N15A 84.21(19) . . . yes
Cl3A Nb1A N21A 97.8(2) . . . yes
N1A Nb1A N7A 60.9(3) . . . yes
N1A Nb1A N15A 155.0(3) . . . yes
N1A Nb1A N21A 144.2(3) . . . yes
N7A Nb1A N15A 143.4(2) . . . yes
N7A Nb1A N21A 85.3(3) . . . yes
N15A Nb1A N21A 60.6(3) . . . yes
N7B Nb1B N21B 84.8(3) . . . yes
N15B Nb1B N21B 60.7(3) . . . yes
Cl1B Nb1B N15B 85.3(2) . . . yes
Cl1B Nb1B N21B 95.2(2) . . . yes
Cl2B Nb1B Cl3B 88.60(10) . . . yes
Cl2B Nb1B N1B 77.92(19) . . . yes
Cl2B Nb1B N7B 136.7(2) . . . yes
Cl2B Nb1B N15B 78.2(2) . . . yes
Cl2B Nb1B N21B 138.3(2) . . . yes
Cl3B Nb1B N1B 85.14(19) . . . yes
Cl3B Nb1B N7B 98.7(2) . . . yes
Cl3B Nb1B N15B 92.7(2) . . . yes
Cl3B Nb1B N21B 87.1(2) . . . yes
Cl1B Nb1B Cl2B 87.22(10) . . . yes
Cl1B Nb1B Cl3B 175.65(11) . . . yes
Cl1B Nb1B N1B 95.17(19) . . . yes
Cl1B Nb1B N7B 85.2(2) . . . yes
N7B Nb1B N15B 143.1(3) . . . yes
N1B Nb1B N7B 60.5(2) . . . yes
N1B Nb1B N15B 156.0(3) . . . yes
N1B Nb1B N21B 142.7(3) . . . yes
Nb1A N1A C6A 145.9(6) . . . yes
Nb1A N1A C2A 91.5(4) . . . yes
C2A N1A C6A 122.4(7) . . . yes
C2A N7A C8A 119.0(6) . . . yes
Nb1A N7A C8A 140.1(5) . . . yes
Nb1A N7A C2A 100.2(5) . . . yes
C16A N15A C20A 121.7(7) . . . yes
Nb1A N15A C16A 91.6(4) . . . yes
Nb1A N15A C20A 146.2(6) . . . yes
C16A N21A C22A 117.7(6) . . . yes
Nb1A N21A C16A 99.4(5) . . . yes
Nb1A N21A C22A 138.9(5) . . . yes
C11A C112A) C13A 120.0(10) . . . no
N1A C2A N7A 107.4(6) . . . yes
N1A C2A C3A 119.3(7) . . . yes
N7A C2A C3A 133.3(7) . . . yes
C2A C3A C4A 117.7(8) . . . no
C3A C4A C5A 122.2(8) . . . no
C4A C5A C6A 117.5(8) . . . no
N1A C6A C5A 120.9(8) . . . yes
N7A C8A C9A 115.0(7) . . . yes
C8A C9A C14A 119.0(8) . . . no
C10A C9A C14A 118.9(8) . . . no
C8A C9A C10A 122.0(8) . . . no
C9A C10A C11A 120.4(9) . . . no
C112A) C11A C10A 120.0(10) . . . no
C112A) C13A C14A 121.2(11) . . . no
C9A C14A C13A 119.3(9) . . . no
N15A C16A N21A 108.0(6) . . . yes
N15A C16A C17A 120.0(7) . . . yes
N21A C16A C17A 132.0(8) . . . yes
C16A C17A C18A 117.8(9) . . . no
C17A C18A C19A 121.4(10) . . . no
C18A C19A C20A 119.2(10) . . . no
N15A C20A C19A 119.8(9) . . . yes
N21A C22A C23A 111.4(6) . . . yes
C22A C23A C24A 124.1(7) . . . no
C22A C23A C28A 119.2(7) . . . no
C24A C23A C28A 116.7(7) . . . no
C23A C24A C25A 122.5(8) . . . no
C24A C25A C26A 119.9(8) . . . no
C25A C26A C27A 118.8(8) . . . no
C26A C27A C28A 121.0(9) . . . no
C23A C28A C27A 121.1(8) . . . no
Nb1B N1B C2B 91.0(5) . . . yes
Nb1B N1B C6B 145.7(6) . . . yes
C2B N1B C6B 122.7(7) . . . yes
Nb1B N7B C2B 99.0(5) . . . yes
Nb1B N7B C8B 138.2(5) . . . yes
C2B N7B C8B 118.0(6) . . . yes
Nb1B N15B C16B 91.7(5) . . . yes
Nb1B N15B C20B 146.7(6) . . . yes
C16B N15B C20B 121.6(8) . . . yes
Nb1B N21B C16B 99.8(5) . . . yes
Nb1B N21B C22B 139.2(5) . . . yes
C16B N21B C22B 119.9(6) . . . yes
C16B C117B) C18B 117.5(9) . . . no
N1B C2B N7B 109.0(7) . . . yes
N1B C2B C3B 120.1(7) . . . yes
N7B C2B C3B 130.9(8) . . . yes
C2B C3B C4B 116.9(9) . . . no
C3B C4B C5B 121.1(9) . . . no
C4B C5B C6B 119.5(9) . . . no
N1B C6B C5B 119.7(9) . . . yes
N7B C8B C9B 112.9(7) . . . yes
C8B C9B C10B 120.1(8) . . . no
C8B C9B C14B 122.0(7) . . . no
C10B C9B C14B 117.9(8) . . . no
C9B C10B C11B 120.9(9) . . . no
C10B C11B C12B 119.7(10) . . . no
C11B C12B C13B 120.7(10) . . . no
C12B C13B C14B 119.8(9) . . . no
C9B C14B C13B 121.0(8) . . . no
N15B C16B N21B 107.8(6) . . . yes
N15B C16B C117B) 120.7(7) . . . yes
N21B C16B C117B) 131.5(7) . . . yes
C117B) C18B C19B 120.3(9) . . . no
C18B C19B C20B 118.4(8) . . . no
N15B C20B C19B 121.5(9) . . . yes
N21B C22B C23B 113.4(7) . . . yes
C22B C23B C24B 123.2(8) . . . no
C22B C23B C28B 118.1(8) . . . no
C24B C23B C28B 118.6(9) . . . no
C23B C24B C25B 122.2(9) . . . no
C24B C25B C26B 119.7(10) . . . no
C25B C26B C27B 117.5(10) . . . no
C26B C27B C28B 123.0(12) . . . no
C23B C28B C27B 118.9(10) . . . no
C2C C1C C6C 120.4(12) . . . no
C2C C1C C7C 120.7(12) . . . no
C6C C1C C7C 118.9(12) . . . no
C1C C2C C3C 116.9(13) . . . no
C2C C3C C4C 120.0(15) . . . no
C3C C4C C5C 117.0(14) . . . no
C4C C5C C6C 124.3(15) . . . no
C1C C6C C5C 121.3(13) . . . no
C2D C1D C6D 113.8(15) . . . no
C2D C1D C7D 125.8(17) . . . no
C6D C1D C7D 120.1(18) . . . no
C1D C2D C3D 119.2(16) . . . no
C2D C3D C4D 127.0(18) . . . no
C3D C4D C5D 117.7(17) . . . no
C4D C5D C6D 113.7(15) . . . no
C1D C6D C5D 126.9(17) . . . no

loop_
_geom_bond_atom_site_label_1
_geom_bond_atom_site_label_2
_geom_bond_distance
_geom_bond_site_symmetry_1
_geom_bond_site_symmetry_2
_geom_bond_publ_flag
Nb1A Cl1A 2.378(3) . . yes
Nb1A Cl2A 2.444(3) . . yes
Nb1A Cl3A 2.394(3) . . yes
Nb1A N1A 2.250(7) . . yes
Nb1A N7A 2.055(7) . . yes
Nb1A N15A 2.243(6) . . yes
Nb1A N21A 2.068(7) . . yes
Nb1B Cl2B 2.448(3) . . yes
Nb1B Cl3B 2.394(3) . . yes
Nb1B N1B 2.255(7) . . yes
Nb1B N7B 2.060(7) . . yes
Nb1B N15B 2.257(8) . . yes
Nb1B N21B 2.062(7) . . yes
Nb1B Cl1B 2.390(3) . . yes
N1A C2A 1.355(11) . . yes
N1A C6A 1.337(10) . . yes
N7A C8A 1.457(10) . . yes
N7A C2A 1.359(10) . . yes
N15A C16A 1.346(11) . . yes
N15A C20A 1.348(10) . . yes
N21A C22A 1.466(10) . . yes
N21A C16A 1.350(10) . . yes
C112A) C11A 1.365(17) . . no
C112A) C13A 1.373(18) . . no
C2A C3A 1.394(12) . . no
C3A C4A 1.365(12) . . no
C4A C5A 1.400(13) . . no
C5A C6A 1.359(13) . . no
C8A C9A 1.518(12) . . no
C9A C10A 1.394(12) . . no
C9A C14A 1.395(13) . . no
C10A C11A 1.384(13) . . no
C13A C14A 1.377(15) . . no
C16A C17A 1.416(12) . . no
C17A C18A 1.354(15) . . no
C18A C19A 1.387(16) . . no
C19A C20A 1.374(14) . . no
C22A C23A 1.501(11) . . no
C23A C24A 1.373(11) . . no
C23A C28A 1.408(11) . . no
C24A C25A 1.371(11) . . no
C25A C26A 1.389(14) . . no
C26A C27A 1.369(14) . . no
C27A C28A 1.369(13) . . no
N1B C2B 1.327(10) . . yes
N1B C6B 1.322(12) . . yes
N7B C2B 1.352(10) . . yes
N7B C8B 1.455(10) . . yes
N15B C16B 1.343(11) . . yes
N15B C20B 1.328(11) . . yes
N21B C16B 1.367(10) . . yes
N21B C22B 1.444(10) . . yes
C117B) C16B 1.391(12) . . no
C117B) C18B 1.398(12) . . no
C2B C3B 1.416(12) . . no
C3B C4B 1.380(15) . . no
C4B C5B 1.362(14) . . no
C5B C6B 1.383(14) . . no
C8B C9B 1.504(12) . . no
C9B C10B 1.405(13) . . no
C9B C14B 1.388(12) . . no
C10B C11B 1.392(15) . . no
C11B C12B 1.363(16) . . no
C12B C13B 1.383(15) . . no
C13B C14B 1.390(13) . . no
C18B C19B 1.395(15) . . no
C19B C20B 1.364(13) . . no
C22B C23B 1.530(12) . . no
C23B C24B 1.372(12) . . no
C23B C28B 1.389(14) . . no
C24B C25B 1.371(14) . . no
C25B C26B 1.407(17) . . no
C26B C27B 1.364(18) . . no
C27B C28B 1.385(17) . . no
C1C C2C 1.350(18) . . no
C1C C6C 1.351(17) . . no
C1C C7C 1.458(19) . . no
C2C C3C 1.44(2) . . no
C3C C4C 1.39(2) . . no
C4C C5C 1.32(2) . . no
C5C C6C 1.299(19) . . no
C1D C2D 1.41(2) . . no
C1D C6D 1.28(2) . . no
C1D C7D 1.40(3) . . no
C2D C3D 1.32(2) . . no
C3D C4D 1.25(2) . . no
C4D C5D 1.42(3) . . no
C5D C6D 1.40(2) . . no

loop_
_geom_torsion_atom_site_label_1
_geom_torsion_atom_site_label_2
_geom_torsion_atom_site_label_3
_geom_torsion_atom_site_label_4
_geom_torsion
_geom_torsion_site_symmetry_1
_geom_torsion_site_symmetry_2
_geom_torsion_site_symmetry_3
_geom_torsion_site_symmetry_4
_geom_torsion_publ_flag
Cl1A Nb1A N1A C2A 96.1(4) . . . . no
Cl1A Nb1A N1A C6A -77.9(10) . . . . no
Cl2A Nb1A N1A C2A -176.2(4) . . . . no
Cl2A Nb1A N1A C6A 9.8(9) . . . . no
Cl3A Nb1A N1A C2A -88.0(4) . . . . no
Cl3A Nb1A N1A C6A 98.0(10) . . . . no
N7A Nb1A N1A C2A -2.0(4) . . . . no
N7A Nb1A N1A C6A -176.0(11) . . . . no
N15A Nb1A N1A C2A -170.3(6) . . . . no
N15A Nb1A N1A C6A 15.6(13) . . . . no
N21A Nb1A N1A C2A 19.5(7) . . . . no
N21A Nb1A N1A C6A -154.5(9) . . . . no
Cl1A Nb1A N7A C2A -79.5(4) . . . . no
Cl1A Nb1A N7A C8A 111.6(8) . . . . no
Cl2A Nb1A N7A C2A 10.5(6) . . . . no
Cl2A Nb1A N7A C8A -158.4(6) . . . . no
Cl3A Nb1A N7A C2A 96.4(4) . . . . no
Cl3A Nb1A N7A C8A -72.5(8) . . . . no
N1A Nb1A N7A C2A 2.0(4) . . . . no
N1A Nb1A N7A C8A -166.9(9) . . . . no
N15A Nb1A N7A C2A 173.8(5) . . . . no
N15A Nb1A N7A C8A 4.8(10) . . . . no
N21A Nb1A N7A C2A -165.6(5) . . . . no
N21A Nb1A N7A C8A 25.5(8) . . . . no
Cl1A Nb1A N15A C16A -78.5(4) . . . . no
Cl1A Nb1A N15A C20A 92.3(10) . . . . no
Cl2A Nb1A N15A C16A -163.7(4) . . . . no
Cl2A Nb1A N15A C20A 7.2(10) . . . . no
Cl3A Nb1A N15A C16A 106.2(4) . . . . no
Cl3A Nb1A N15A C20A -82.9(10) . . . . no
N1A Nb1A N15A C16A -169.6(6) . . . . no
N1A Nb1A N15A C20A 1.3(14) . . . . no
N7A Nb1A N15A C16A 27.7(7) . . . . no
N7A Nb1A N15A C20A -161.5(9) . . . . no
N21A Nb1A N15A C16A 3.9(4) . . . . no
N21A Nb1A N15A C20A 174.7(11) . . . . no
Cl1A Nb1A N21A C16A 95.3(5) . . . . no
Cl1A Nb1A N21A C22A -59.7(8) . . . . no
Cl2A Nb1A N21A C16A 13.8(6) . . . . no
Cl2A Nb1A N21A C22A -141.2(7) . . . . no
Cl3A Nb1A N21A C16A -82.7(5) . . . . no
Cl3A Nb1A N21A C22A 122.3(8) . . . . no
N1A Nb1A N21A C16A 171.4(5) . . . . no
N1A Nb1A N21A C22A 16.4(11) . . . . no
N7A Nb1A N21A C16A -170.0(5) . . . . no
N7A Nb1A N21A C22A 35.1(8) . . . . no
N15A Nb1A N21A C16A -3.9(4) . . . . no
N15A Nb1A N21A C22A -158.9(9) . . . . no
N15B Nb1B N1B C6B -2.6(15) . . . . no
N21B Nb1B N1B C2B -28.6(7) . . . . no
N21B Nb1B N1B C6B 161.8(10) . . . . no
Cl1B Nb1B N7B C2B -94.2(4) . . . . no
Cl1B Nb1B N7B C8B 58.9(7) . . . . no
Cl2B Nb1B N7B C2B -13.5(6) . . . . no
Cl2B Nb1B N7B C8B 139.6(6) . . . . no
Cl3B Nb1B N7B C2B 83.8(4) . . . . no
Cl3B Nb1B N7B C8B -123.1(7) . . . . no
N1B Nb1B N7B C2B 4.5(4) . . . . no
N1B Nb1B N7B C8B 157.6(8) . . . . no
N15B Nb1B N7B C2B -169.8(5) . . . . no
N15B Nb1B N7B C8B -16.7(10) . . . . no
N21B Nb1B N7B C2B 170.1(5) . . . . no
N21B Nb1B N7B C8B -36.8(7) . . . . no
Cl1B Nb1B N15B C16B -99.3(5) . . . . no
Cl1B Nb1B N15B C20B 81.2(11) . . . . no
Cl2B Nb1B N15B C16B 172.6(5) . . . . no
Cl2B Nb1B N15B C20B -6.9(11) . . . . no
Cl3B Nb1B N15B C16B 84.6(5) . . . . no
Cl3B Nb1B N15B C20B -94.9(11) . . . . no
N1B Nb1B N15B C16B 168.6(6) . . . . no
N1B Nb1B N15B C20B -10.9(15) . . . . no
N7B Nb1B N15B C16B -23.8(7) . . . . no
N7B Nb1B N15B C20B 156.8(10) . . . . no
N21B Nb1B N15B C16B -0.6(4) . . . . no
N21B Nb1B N15B C20B 179.9(12) . . . . no
Cl1B Nb1B N21B C16B 82.2(4) . . . . no
Cl1B Nb1B N21B C22B -110.9(8) . . . . no
Cl2B Nb1B N21B C16B -9.4(6) . . . . no
Cl2B Nb1B N21B C22B 157.5(6) . . . . no
Cl3B Nb1B N21B C16B -94.1(4) . . . . no
Cl3B Nb1B N21B C22B 72.8(8) . . . . no
N1B Nb1B N21B C16B -172.2(4) . . . . no
N1B Nb1B N21B C22B -5.3(10) . . . . no
N7B Nb1B N21B C16B 166.9(5) . . . . no
N7B Nb1B N21B C22B -26.2(8) . . . . no
N15B Nb1B N21B C16B 0.6(4) . . . . no
N15B Nb1B N21B C22B 167.5(9) . . . . no
Cl1B Nb1B N1B C2B 77.0(4) . . . . no
Cl1B Nb1B N1B C6B -92.6(10) . . . . no
Cl2B Nb1B N1B C2B 163.0(5) . . . . no
Cl2B Nb1B N1B C6B -6.6(10) . . . . no
Cl3B Nb1B N1B C2B -107.4(4) . . . . no
Cl3B Nb1B N1B C6B 83.0(10) . . . . no
N7B Nb1B N1B C2B -4.5(4) . . . . no
N7B Nb1B N1B C6B -174.1(11) . . . . no
N15B Nb1B N1B C2B 167.0(6) . . . . no
Nb1A N1A C2A N7A 2.7(6) . . . . no
Nb1A N1A C2A C3A -175.1(7) . . . . no
C6A N1A C2A N7A 178.8(7) . . . . no
C6A N1A C2A C3A 0.9(11) . . . . no
Nb1A N1A C6A C5A 172.4(7) . . . . no
C2A N1A C6A C5A -0.6(12) . . . . no
Nb1A N7A C2A C3A 174.4(8) . . . . no
C8A N7A C2A N1A 168.9(6) . . . . no
C8A N7A C2A C3A -13.7(13) . . . . no
Nb1A N7A C8A C9A -112.6(8) . . . . no
C2A N7A C8A C9A 79.9(9) . . . . no
Nb1A N7A C2A N1A -3.0(6) . . . . no
Nb1A N15A C16A C17A 174.6(7) . . . . no
C20A N15A C16A N21A -179.5(7) . . . . no
Nb1A N15A C16A N21A -5.4(6) . . . . no
Nb1A N15A C20A C19A -170.8(8) . . . . no
C16A N15A C20A C19A -1.6(12) . . . . no
C20A N15A C16A C17A 0.5(11) . . . . no
Nb1A N21A C16A N15A 6.0(6) . . . . no
C22A N21A C16A N15A 167.6(6) . . . . no
C22A N21A C16A C17A -12.4(12) . . . . no
Nb1A N21A C16A C17A -174.0(8) . . . . no
Nb1A N21A C22A C23A -130.1(7) . . . . no
C16A N21A C22A C23A 78.0(9) . . . . no
C13A C112A) C11A C10A -1.0(17) . . . . no
C11A C112A) C13A C14A 1.0(18) . . . . no
N1A C2A C3A C4A -2.2(12) . . . . no
N7A C2A C3A C4A -179.3(8) . . . . no
C2A C3A C4A C5A 3.1(13) . . . . no
C3A C4A C5A C6A -2.8(13) . . . . no
C4A C5A C6A N1A 1.4(12) . . . . no
N7A C8A C9A C10A -0.8(11) . . . . no
N7A C8A C9A C14A 177.6(8) . . . . no
C8A C9A C10A C11A 177.8(8) . . . . no
C14A C9A C10A C11A -0.7(13) . . . . no
C8A C9A C14A C13A -177.8(9) . . . . no
C10A C9A C14A C13A 0.7(14) . . . . no
C9A C10A C11A C112A) 0.9(15) . . . . no
C112A) C13A C14A C9A -0.9(16) . . . . no
N15A C16A C17A C18A -0.4(12) . . . . no
N21A C16A C17A C18A 179.6(9) . . . . no
C16A C17A C18A C19A 1.2(15) . . . . no
C17A C18A C19A C20A -2.3(16) . . . . no
C18A C19A C20A N15A 2.4(14) . . . . no
N21A C22A C23A C24A 16.0(11) . . . . no
N21A C22A C23A C28A -163.4(7) . . . . no
C22A C23A C24A C25A -179.0(7) . . . . no
C24A C23A C28A C27A 0.2(13) . . . . no
C28A C23A C24A C25A 0.5(12) . . . . no
C22A C23A C28A C27A 179.7(8) . . . . no
C23A C24A C25A C26A -0.9(12) . . . . no
C24A C25A C26A C27A 0.7(13) . . . . no
C25A C26A C27A C28A 0.0(14) . . . . no
C26A C27A C28A C23A -0.4(15) . . . . no
Nb1B N1B C2B N7B 6.3(6) . . . . no
Nb1B N1B C2B C3B -172.6(7) . . . . no
C6B N1B C2B N7B 179.4(7) . . . . no
C6B N1B C2B C3B 0.5(12) . . . . no
Nb1B N1B C6B C5B 167.3(8) . . . . no
C2B N1B C6B C5B -0.4(13) . . . . no
Nb1B N7B C2B N1B -7.0(7) . . . . no
Nb1B N7B C2B C3B 171.8(8) . . . . no
C8B N7B C2B N1B -167.0(7) . . . . no
C8B N7B C2B C3B 11.8(12) . . . . no
Nb1B N7B C8B C9B 132.6(7) . . . . no
C2B N7B C8B C9B -77.8(8) . . . . no
Nb1B N15B C16B N21B 0.9(6) . . . . no
Nb1B N15B C16B C117B) -179.7(7) . . . . no
C20B N15B C16B N21B -179.5(7) . . . . no
C20B N15B C16B C117B) -0.1(12) . . . . no
Nb1B N15B C20B C19B 178.8(8) . . . . no
C16B N15B C20B C19B -0.6(13) . . . . no
Nb1B N21B C16B N15B -0.9(7) . . . . no
Nb1B N21B C16B C117B) 179.7(8) . . . . no
C22B N21B C16B N15B -171.1(7) . . . . no
C22B N21B C16B C117B) 9.6(12) . . . . no
Nb1B N21B C22B C23B 119.3(8) . . . . no
C16B N21B C22B C23B -75.6(9) . . . . no
C18B C117B) C16B N15B 0.2(12) . . . . no
C18B C117B) C16B N21B 179.5(8) . . . . no
C16B C117B) C18B C19B 0.3(13) . . . . no
N1B C2B C3B C4B 0.0(12) . . . . no
N7B C2B C3B C4B -178.7(8) . . . . no
C2B C3B C4B C5B -0.4(14) . . . . no
C3B C4B C5B C6B 0.5(15) . . . . no
C4B C5B C6B N1B -0.1(14) . . . . no
N7B C8B C9B C10B 165.7(7) . . . . no
N7B C8B C9B C14B -12.8(11) . . . . no
C8B C9B C10B C11B -178.6(9) . . . . no
C14B C9B C10B C11B -0.1(14) . . . . no
C8B C9B C14B C13B 178.6(8) . . . . no
C10B C9B C14B C13B 0.2(12) . . . . no
C9B C10B C11B C12B -1.2(16) . . . . no
C10B C11B C12B C13B 2.5(17) . . . . no
C11B C12B C13B C14B -2.5(16) . . . . no
C12B C13B C14B C9B 1.1(14) . . . . no
C117B) C18B C19B C20B -0.9(14) . . . . no
C18B C19B C20B N15B 1.1(13) . . . . no
N21B C22B C23B C24B -6.1(12) . . . . no
N21B C22B C23B C28B 175.4(8) . . . . no
C22B C23B C24B C25B 179.2(9) . . . . no
C28B C23B C24B C25B -2.3(14) . . . . no
C22B C23B C28B C27B -178.6(9) . . . . no
C24B C23B C28B C27B 2.8(14) . . . . no
C23B C24B C25B C26B 0.3(15) . . . . no
C24B C25B C26B C27B 1.2(16) . . . . no
C25B C26B C27B C28B -0.7(18) . . . . no
C26B C27B C28B C23B -1.4(18) . . . . no
C6C C1C C2C C3C 3.8(18) . . . . no
C7C C1C C2C C3C -177.4(13) . . . . no
C2C C1C C6C C5C 0(2) . . . . no
C7C C1C C6C C5C -179.1(13) . . . . no
C1C C2C C3C C4C -5(2) . . . . no
C2C C3C C4C C5C 2(2) . . . . no
C3C C4C C5C C6C 2(2) . . . . no
C4C C5C C6C C1C -3(2) . . . . no
C6D C1D C2D C3D 8(2) . . . . no
C7D C1D C2D C3D -179.7(19) . . . . no
C2D C1D C6D C5D -15(3) . . . . no
C7D C1D C6D C5D 171.9(18) . . . . no
C1D C2D C3D C4D -3(3) . . . . no
C2D C3D C4D C5D 4(3) . . . . no
C3D C4D C5D C6D -9(2) . . . . no
C4D C5D C6D C1D 16(3) . . . . no
